data_1514918
loop_
_publ_author_name
'Singh, Vikram'
'Mondal, Prakash Chandra'
'Lakshmanan, Jeyachandran Yekkoni'
'Zharnikov, Michael'
'Gupta, Tarkeshwar'

_publ_section_title
;
 &quot;Turn on&quot; electron-transfer-based selective detection of
 ascorbic acid via copper complexes immobilized on glass.
;
_journal_issue 14
_journal_name_full 'The Analyst'
_journal_page_first 3216
_journal_page_last 3219
_journal_paper_doi 10.1039/c2an16197d
_journal_volume 137
_journal_year 2012
_chemical_formula_moiety 'C24 H20 Cu N4 O4, H2 O'
_chemical_formula_sum 'C24 H22 Cu N4 O5'
_chemical_formula_weight 510.00
_chemical_melting_point ?
_chemical_name_systematic
;
?
;
_space_group_IT_number 2
_symmetry_cell_setting triclinic
_symmetry_space_group_name_Hall '-P 1'
_symmetry_space_group_name_H-M 'P -1'
_atom_sites_solution_hydrogens geom
_atom_sites_solution_primary direct
_atom_sites_solution_secondary difmap
_audit_creation_method SHELXL-97
_cell_angle_alpha 73.598(4)
_cell_angle_beta 81.236(4)
_cell_angle_gamma 66.007(5)
_cell_formula_units_Z 2
_cell_length_a 8.7402(4)
_cell_length_b 10.6570(6)
_cell_length_c 13.3251(5)
_cell_measurement_reflns_used 3723
_cell_measurement_temperature 120(2)
_cell_measurement_theta_max 26.0
_cell_measurement_theta_min 3.2
_cell_volume 1086.77(10)
_computing_structure_refinement 'SHELXL-97 (Sheldrick, 1997)'
_computing_structure_solution 'SHELXS-97 (Sheldrick, 1990)'
_diffrn_ambient_temperature 120(2)
_diffrn_measured_fraction_theta_full 0.998
_diffrn_measured_fraction_theta_max 0.998
_diffrn_measurement_device_type 'oxford diffraction'
_diffrn_radiation_monochromator graphite
_diffrn_radiation_source 'fine-focus sealed tube'
_diffrn_radiation_type MoK\a
_diffrn_radiation_wavelength 0.71073
_diffrn_reflns_av_R_equivalents 0.0210
_diffrn_reflns_av_sigmaI/netI 0.0341
_diffrn_reflns_limit_h_max 10
_diffrn_reflns_limit_h_min -10
_diffrn_reflns_limit_k_max 13
_diffrn_reflns_limit_k_min -13
_diffrn_reflns_limit_l_max 16
_diffrn_reflns_limit_l_min -16
_diffrn_reflns_number 9453
_diffrn_reflns_theta_full 26.00
_diffrn_reflns_theta_max 26.00
_diffrn_reflns_theta_min 3.19
_exptl_absorpt_coefficient_mu 1.051
_exptl_absorpt_correction_T_max 1.0000
_exptl_absorpt_correction_T_min 0.8444
_exptl_absorpt_correction_type multi-scan
_exptl_absorpt_process_details sadabs
_exptl_crystal_colour green
_exptl_crystal_density_diffrn 1.559
_exptl_crystal_density_method 'not measured'
_exptl_crystal_description prism
_exptl_crystal_F_000 526
_exptl_crystal_size_max 0.24
_exptl_crystal_size_mid 0.18
_exptl_crystal_size_min 0.12
_refine_diff_density_max 0.367
_refine_diff_density_min -0.380
_refine_diff_density_rms 0.064
_refine_ls_extinction_method none
_refine_ls_goodness_of_fit_ref 1.141
_refine_ls_hydrogen_treatment mixed
_refine_ls_matrix_type full
_refine_ls_number_parameters 317
_refine_ls_number_reflns 4254
_refine_ls_number_restraints 0
_refine_ls_restrained_S_all 1.141
_refine_ls_R_factor_all 0.0355
_refine_ls_R_factor_gt 0.0303
_refine_ls_shift/su_max 0.023
_refine_ls_shift/su_mean 0.001
_refine_ls_structure_factor_coef Fsqd
_refine_ls_weighting_details 'calc w=1/[\s^2^(Fo^2^)+(0.0438P)^2^+0.0852P] where P=(Fo^2^+2Fc^2^)/3'
_refine_ls_weighting_scheme calc
_refine_ls_wR_factor_gt 0.0804
_refine_ls_wR_factor_ref 0.0815
_reflns_number_gt 3723
_reflns_number_total 4254
_reflns_threshold_expression >2sigma(I)
_cod_data_source_file c2an16197d.txt
_cod_data_source_block shelxl
_cod_depositor_comments
;
The following automatic conversions were performed:

'_chemical_melting_point' value 'not measured' was changed to '?' -
the value is undefined or not given.

Automatic conversion script
Id: cif_fix_values 2281 2013-09-26 08:29:07Z andrius 
;
_cod_original_cell_volume 1086.77(9)
_cod_original_formula_sum 'C24 H22 N4 O5 Cu'
_cod_database_code 1514918

loop_
_symmetry_equiv_pos_as_xyz
'x, y, z'
'-x, -y, -z'

loop_
_atom_site_label
_atom_site_type_symbol
_atom_site_fract_x
_atom_site_fract_y
_atom_site_fract_z
_atom_site_U_iso_or_equiv
_atom_site_adp_type
_atom_site_occupancy
_atom_site_symmetry_multiplicity
_atom_site_calc_flag
_atom_site_refinement_flags
C1 C 1.0683(3) 0.2901(2) 0.22349(15) 0.0163(4) Uani 1 1 d .
C2 C 0.9539(3) 0.2911(2) 0.16016(16) 0.0211(5) Uani 1 1 d .
H2 H 0.8520 0.2860 0.1887 0.025 Uiso 1 1 calc R
C3 C 0.9939(3) 0.2996(3) 0.05536(17) 0.0280(5) Uani 1 1 d .
H3 H 0.9157 0.3001 0.0149 0.034 Uiso 1 1 calc R
C4 C 1.2454(3) 0.3072(3) 0.06790(17) 0.0311(6) Uani 1 1 d .
H4 H 1.3462 0.3123 0.0371 0.037 Uiso 1 1 calc R
C5 C 1.2160(3) 0.3000(3) 0.17431(16) 0.0239(5) Uani 1 1 d .
H5 H 1.2953 0.3018 0.2126 0.029 Uiso 1 1 calc R
C6 C 0.9083(2) 0.1894(2) 0.50076(15) 0.0144(4) Uani 1 1 d .
C7 C 0.9302(3) 0.2065(2) 0.39341(15) 0.0160(4) Uani 1 1 d .
H7 H 0.8737 0.1750 0.3586 0.019 Uiso 1 1 calc R
C8 C 1.0382(2) 0.2719(2) 0.33785(15) 0.0145(4) Uani 1 1 d .
C9 C 1.1207(3) 0.3184(2) 0.39383(15) 0.0153(4) Uani 1 1 d .
H9 H 1.1910 0.3644 0.3587 0.018 Uiso 1 1 calc R
C10 C 1.0963(2) 0.2952(2) 0.50084(14) 0.0138(4) Uani 1 1 d .
C11 C 1.1717(2) 0.3375(2) 0.57226(14) 0.0137(4) Uani 1 1 d .
C12 C 1.2855(3) 0.4020(2) 0.53947(16) 0.0216(5) Uani 1 1 d .
H12 H 1.3203 0.4218 0.4693 0.026 Uiso 1 1 calc R
C13 C 1.3468(3) 0.4366(3) 0.61364(17) 0.0253(5) Uani 1 1 d .
H13 H 1.4247 0.4789 0.5938 0.030 Uiso 1 1 calc R
C14 C 1.2917(3) 0.4079(2) 0.71647(16) 0.0233(5) Uani 1 1 d .
H14 H 1.3314 0.4310 0.7668 0.028 Uiso 1 1 calc R
C15 C 1.1767(3) 0.3444(2) 0.74428(15) 0.0193(5) Uani 1 1 d .
H15 H 1.1397 0.3251 0.8140 0.023 Uiso 1 1 calc R
C16 C 0.6935(3) 0.0796(2) 0.74461(17) 0.0244(5) Uani 1 1 d .
H16 H 0.6962 0.0780 0.8145 0.029 Uiso 1 1 calc R
C17 C 0.5849(3) 0.0319(3) 0.71717(19) 0.0299(6) Uani 1 1 d .
H17 H 0.5149 -0.0008 0.7677 0.036 Uiso 1 1 calc R
C18 C 0.5814(3) 0.0332(3) 0.61383(19) 0.0324(6) Uani 1 1 d .
H18 H 0.5092 0.0010 0.5939 0.039 Uiso 1 1 calc R
C19 C 0.6865(3) 0.0831(2) 0.53962(17) 0.0253(5) Uani 1 1 d .
H19 H 0.6860 0.0846 0.4695 0.030 Uiso 1 1 calc R
C20 C 0.7917(3) 0.1303(2) 0.57200(15) 0.0166(4) Uani 1 1 d .
C21 C 1.2412(3) -0.0665(2) 0.83196(17) 0.0208(5) Uani 1 1 d .
C22 C 1.2019(3) -0.0002(3) 0.92467(18) 0.0334(6) Uani 1 1 d .
H22A H 1.1999 -0.0701 0.9882 0.050 Uiso 1 1 calc R
H22B H 1.0945 0.0769 0.9170 0.050 Uiso 1 1 calc R
H22C H 1.2865 0.0344 0.9274 0.050 Uiso 1 1 calc R
C23 C 0.7194(3) 0.3686(2) 0.81063(15) 0.0170(4) Uani 1 1 d .
C24 C 0.6063(3) 0.4176(3) 0.90099(16) 0.0248(5) Uani 1 1 d .
H24A H 0.6450 0.4751 0.9261 0.037 Uiso 1 1 calc R
H24B H 0.6077 0.3367 0.9564 0.037 Uiso 1 1 calc R
H24C H 0.4940 0.4720 0.8781 0.037 Uiso 1 1 calc R
N1 N 1.1366(3) 0.3074(2) 0.00714(14) 0.0310(5) Uani 1 1 d .
N2 N 0.9941(2) 0.22979(18) 0.55219(12) 0.0137(4) Uani 1 1 d .
N3 N 0.7958(2) 0.12834(18) 0.67361(13) 0.0185(4) Uani 1 1 d .
N4 N 1.1165(2) 0.30950(18) 0.67362(12) 0.0146(4) Uani 1 1 d .
O1 O 1.15604(19) -0.00157(16) 0.75065(11) 0.0246(4) Uani 1 1 d .
O2 O 1.3593(2) -0.18337(17) 0.84140(12) 0.0301(4) Uani 1 1 d .
O3 O 0.84649(18) 0.25225(16) 0.83325(10) 0.0195(3) Uani 1 1 d .
O4 O 0.6874(2) 0.44079(16) 0.71929(11) 0.0266(4) Uani 1 1 d .
O5 O 1.4532(3) -0.2866(3) 0.66964(15) 0.0420(5) Uani 1 1 d .
Cu01 Cu 0.96009(3) 0.20307(3) 0.703677(17) 0.01495(9) Uani 1 1 d .
H5A H 1.514(4) -0.372(3) 0.692(2) 0.033(8) Uiso 1 1 d .
H5B H 1.418(3) -0.253(3) 0.720(2) 0.032(8) Uiso 1 1 d .

loop_
_atom_site_aniso_label
_atom_site_aniso_U_11
_atom_site_aniso_U_22
_atom_site_aniso_U_33
_atom_site_aniso_U_23
_atom_site_aniso_U_13
_atom_site_aniso_U_12
C1 0.0205(11) 0.0178(11) 0.0136(10) -0.0047(8) -0.0004(8) -0.0098(9)
C2 0.0204(12) 0.0277(13) 0.0188(11) -0.0058(9) -0.0018(9) -0.0123(10)
C3 0.0323(14) 0.0377(14) 0.0195(11) -0.0098(10) -0.0073(10) -0.0150(12)
C4 0.0377(15) 0.0488(17) 0.0191(12) -0.0114(11) 0.0086(10) -0.0300(14)
C5 0.0280(13) 0.0377(14) 0.0156(11) -0.0084(10) 0.0013(9) -0.0217(11)
C6 0.0134(10) 0.0137(10) 0.0156(10) -0.0016(8) -0.0020(8) -0.0055(9)
C7 0.0171(11) 0.0163(11) 0.0165(10) -0.0027(8) -0.0029(8) -0.0085(9)
C8 0.0143(11) 0.0162(11) 0.0131(9) -0.0042(8) -0.0013(8) -0.0054(9)
C9 0.0154(11) 0.0191(11) 0.0138(10) -0.0029(8) 0.0015(8) -0.0105(9)
C10 0.0131(10) 0.0156(10) 0.0135(10) -0.0035(8) 0.0009(8) -0.0068(9)
C11 0.0144(10) 0.0150(10) 0.0125(10) -0.0044(8) -0.0003(8) -0.0058(9)
C12 0.0258(13) 0.0327(13) 0.0138(10) -0.0076(9) 0.0037(9) -0.0189(11)
C13 0.0279(13) 0.0370(14) 0.0232(11) -0.0128(10) 0.0036(10) -0.0227(12)
C14 0.0278(13) 0.0296(13) 0.0194(11) -0.0115(9) -0.0041(9) -0.0131(11)
C15 0.0259(12) 0.0223(12) 0.0117(10) -0.0065(8) -0.0003(8) -0.0098(10)
C16 0.0241(13) 0.0252(12) 0.0227(11) -0.0021(9) 0.0079(9) -0.0140(10)
C17 0.0252(13) 0.0322(14) 0.0314(13) 0.0020(10) 0.0037(10) -0.0183(11)
C18 0.0272(14) 0.0364(15) 0.0365(14) 0.0051(11) -0.0087(11) -0.0220(12)
C19 0.0251(13) 0.0288(13) 0.0236(12) 0.0032(10) -0.0062(10) -0.0165(11)
C20 0.0142(11) 0.0149(11) 0.0177(10) 0.0004(8) -0.0018(8) -0.0051(9)
C21 0.0207(12) 0.0189(12) 0.0246(12) -0.0034(9) 0.0029(9) -0.0120(10)
C22 0.0353(15) 0.0307(14) 0.0276(13) -0.0057(10) -0.0013(11) -0.0069(12)
C23 0.0203(11) 0.0198(11) 0.0146(10) -0.0061(8) 0.0020(8) -0.0111(10)
C24 0.0232(12) 0.0314(13) 0.0176(11) -0.0090(9) 0.0053(9) -0.0085(11)
N1 0.0435(13) 0.0450(13) 0.0146(9) -0.0099(9) 0.0015(9) -0.0262(11)
N2 0.0132(9) 0.0161(9) 0.0129(8) -0.0030(7) 0.0009(7) -0.0074(7)
N3 0.0202(10) 0.0155(9) 0.0179(9) -0.0024(7) 0.0043(7) -0.0081(8)
N4 0.0173(9) 0.0160(9) 0.0109(8) -0.0045(7) -0.0004(7) -0.0062(8)
O1 0.0250(9) 0.0185(8) 0.0263(8) -0.0051(6) -0.0023(7) -0.0042(7)
O2 0.0206(9) 0.0251(9) 0.0368(10) -0.0055(7) -0.0046(7) -0.0013(8)
O3 0.0194(8) 0.0210(8) 0.0142(7) -0.0045(6) 0.0037(6) -0.0052(7)
O4 0.0327(10) 0.0231(9) 0.0153(8) -0.0036(6) 0.0028(7) -0.0042(7)
O5 0.0353(12) 0.0426(13) 0.0258(10) -0.0042(9) -0.0061(8) 0.0063(10)
Cu01 0.01767(15) 0.01675(15) 0.01090(14) -0.00381(10) 0.00395(9) -0.00836(11)

loop_
_atom_type_symbol
_atom_type_description
_atom_type_scat_dispersion_real
_atom_type_scat_dispersion_imag
_atom_type_scat_source
C C 0.0033 0.0016 'International Tables Vol C Tables 4.2.6.8 and 6.1.1.4'
H H 0.0000 0.0000 'International Tables Vol C Tables 4.2.6.8 and 6.1.1.4'
N N 0.0061 0.0033 'International Tables Vol C Tables 4.2.6.8 and 6.1.1.4'
O O 0.0106 0.0060 'International Tables Vol C Tables 4.2.6.8 and 6.1.1.4'
Cu Cu 0.3201 1.2651 'International Tables Vol C Tables 4.2.6.8 and 6.1.1.4'

loop_
_geom_angle_atom_site_label_1
_geom_angle_atom_site_label_2
_geom_angle_atom_site_label_3
_geom_angle
C5 C1 C2 116.59(18)
C5 C1 C8 121.33(18)
C2 C1 C8 122.00(18)
C3 C2 C1 119.2(2)
C3 C2 H2 120.4
C1 C2 H2 120.4
N1 C3 C2 124.9(2)
N1 C3 H3 117.6
C2 C3 H3 117.6
N1 C4 C5 123.7(2)
N1 C4 H4 118.2
C5 C4 H4 118.2
C1 C5 C4 119.89(19)
C1 C5 H5 120.1
C4 C5 H5 120.1
N2 C6 C7 120.80(17)
N2 C6 C20 112.30(16)
C7 C6 C20 126.88(18)
C6 C7 C8 119.20(18)
C6 C7 H7 120.4
C8 C7 H7 120.4
C7 C8 C9 118.42(18)
C7 C8 C1 121.25(17)
C9 C8 C1 120.33(17)
C10 C9 C8 119.44(17)
C10 C9 H9 120.3
C8 C9 H9 120.3
N2 C10 C9 120.72(17)
N2 C10 C11 112.44(16)
C9 C10 C11 126.83(17)
N4 C11 C12 122.14(17)
N4 C11 C10 114.02(16)
C12 C11 C10 123.83(17)
C11 C12 C13 118.47(19)
C11 C12 H12 120.8
C13 C12 H12 120.8
C14 C13 C12 119.6(2)
C14 C13 H13 120.2
C12 C13 H13 120.2
C13 C14 C15 119.26(19)
C13 C14 H14 120.4
C15 C14 H14 120.4
N4 C15 C14 122.02(19)
N4 C15 H15 119.0
C14 C15 H15 119.0
N3 C16 C17 122.1(2)
N3 C16 H16 119.0
C17 C16 H16 119.0
C18 C17 C16 119.1(2)
C18 C17 H17 120.5
C16 C17 H17 120.5
C17 C18 C19 119.5(2)
C17 C18 H18 120.2
C19 C18 H18 120.2
C20 C19 C18 118.6(2)
C20 C19 H19 120.7
C18 C19 H19 120.7
N3 C20 C19 121.93(18)
N3 C20 C6 113.62(17)
C19 C20 C6 124.45(18)
O2 C21 O1 123.9(2)
O2 C21 C22 116.1(2)
O1 C21 C22 120.0(2)
C21 C22 H22A 109.5
C21 C22 H22B 109.5
H22A C22 H22B 109.5
C21 C22 H22C 109.5
H22A C22 H22C 109.5
H22B C22 H22C 109.5
O4 C23 O3 123.15(19)
O4 C23 C24 120.1(2)
O3 C23 C24 116.75(17)
C23 C24 H24A 109.5
C23 C24 H24B 109.5
H24A C24 H24B 109.5
C23 C24 H24C 109.5
H24A C24 H24C 109.5
H24B C24 H24C 109.5
C3 N1 C4 115.74(19)
C10 N2 C6 121.32(16)
C10 N2 Cu01 119.12(13)
C6 N2 Cu01 119.47(13)
C16 N3 C20 118.78(19)
C16 N3 Cu01 125.92(15)
C20 N3 Cu01 115.30(13)
C15 N4 C11 118.54(17)
C15 N4 Cu01 126.67(13)
C11 N4 Cu01 114.62(12)
C21 O1 Cu01 133.81(15)
C23 O3 Cu01 108.92(12)
H5A O5 H5B 107(3)
O3 Cu01 N2 155.34(7)
O3 Cu01 N3 96.25(6)
N2 Cu01 N3 79.29(7)
O3 Cu01 N4 100.25(6)
N2 Cu01 N4 79.62(6)
N3 Cu01 N4 157.97(7)
O3 Cu01 O1 105.70(6)
N2 Cu01 O1 98.87(7)
N3 Cu01 O1 95.13(6)
N4 Cu01 O1 94.36(6)

loop_
_geom_bond_atom_site_label_1
_geom_bond_atom_site_label_2
_geom_bond_distance
C1 C5 1.386(3)
C1 C2 1.398(3)
C1 C8 1.477(3)
C2 C3 1.373(3)
C2 H2 0.9300
C3 N1 1.336(3)
C3 H3 0.9300
C4 N1 1.339(3)
C4 C5 1.388(3)
C4 H4 0.9300
C5 H5 0.9300
C6 N2 1.343(2)
C6 C7 1.383(3)
C6 C20 1.492(3)
C7 C8 1.398(3)
C7 H7 0.9300
C8 C9 1.409(3)
C9 C10 1.375(3)
C9 H9 0.9300
C10 N2 1.343(2)
C10 C11 1.489(3)
C11 N4 1.355(2)
C11 C12 1.380(3)
C12 C13 1.389(3)
C12 H12 0.9300
C13 C14 1.373(3)
C13 H13 0.9300
C14 C15 1.379(3)
C14 H14 0.9300
C15 N4 1.345(2)
C15 H15 0.9300
C16 N3 1.344(3)
C16 C17 1.377(3)
C16 H16 0.9300
C17 C18 1.378(3)
C17 H17 0.9300
C18 C19 1.388(3)
C18 H18 0.9300
C19 C20 1.380(3)
C19 H19 0.9300
C20 N3 1.354(3)
C21 O2 1.240(3)
C21 O1 1.269(3)
C21 C22 1.520(3)
C22 H22A 0.9600
C22 H22B 0.9600
C22 H22C 0.9600
C23 O4 1.246(2)
C23 O3 1.278(3)
C23 C24 1.508(3)
C24 H24A 0.9600
C24 H24B 0.9600
C24 H24C 0.9600
N2 Cu01 1.9508(16)
N3 Cu01 2.0355(17)
N4 Cu01 2.0381(16)
O1 Cu01 2.1446(15)
O3 Cu01 1.9511(14)
O5 H5A 0.83(3)
O5 H5B 0.80(3)

loop_
_geom_torsion_atom_site_label_1
_geom_torsion_atom_site_label_2
_geom_torsion_atom_site_label_3
_geom_torsion_atom_site_label_4
_geom_torsion
C5 C1 C2 C3 0.9(3)
C8 C1 C2 C3 -176.0(2)
C1 C2 C3 N1 0.0(4)
C2 C1 C5 C4 -1.3(3)
C8 C1 C5 C4 175.6(2)
N1 C4 C5 C1 1.0(4)
N2 C6 C7 C8 -2.5(3)
C20 C6 C7 C8 176.2(2)
C6 C7 C8 C9 -0.2(3)
C6 C7 C8 C1 178.8(2)
C5 C1 C8 C7 -153.8(2)
C2 C1 C8 C7 22.9(3)
C5 C1 C8 C9 25.1(3)
C2 C1 C8 C9 -158.1(2)
C7 C8 C9 C10 1.7(3)
C1 C8 C9 C10 -177.31(19)
C8 C9 C10 N2 -0.5(3)
C8 C9 C10 C11 -179.58(19)
N2 C10 C11 N4 -3.4(3)
C9 C10 C11 N4 175.7(2)
N2 C10 C11 C12 177.7(2)
C9 C10 C11 C12 -3.2(3)
N4 C11 C12 C13 1.1(3)
C10 C11 C12 C13 179.9(2)
C11 C12 C13 C14 -0.9(4)
C12 C13 C14 C15 0.3(4)
C13 C14 C15 N4 0.0(3)
N3 C16 C17 C18 0.4(4)
C16 C17 C18 C19 -0.3(4)
C17 C18 C19 C20 -0.1(4)
C18 C19 C20 N3 0.4(3)
C18 C19 C20 C6 -178.6(2)
N2 C6 C20 N3 -0.3(3)
C7 C6 C20 N3 -179.1(2)
N2 C6 C20 C19 178.8(2)
C7 C6 C20 C19 0.1(4)
C2 C3 N1 C4 -0.3(4)
C5 C4 N1 C3 -0.2(4)
C9 C10 N2 C6 -2.3(3)
C11 C10 N2 C6 176.94(18)
C9 C10 N2 Cu01 -178.70(16)
C11 C10 N2 Cu01 0.5(2)
C7 C6 N2 C10 3.8(3)
C20 C6 N2 C10 -175.03(18)
C7 C6 N2 Cu01 -179.79(15)
C20 C6 N2 Cu01 1.4(2)
C17 C16 N3 C20 -0.1(3)
C17 C16 N3 Cu01 179.47(18)
C19 C20 N3 C16 -0.3(3)
C6 C20 N3 C16 178.83(19)
C19 C20 N3 Cu01 -179.94(17)
C6 C20 N3 Cu01 -0.8(2)
C14 C15 N4 C11 0.2(3)
C14 C15 N4 Cu01 175.29(16)
C12 C11 N4 C15 -0.8(3)
C10 C11 N4 C15 -179.72(18)
C12 C11 N4 Cu01 -176.43(17)
C10 C11 N4 Cu01 4.7(2)
O2 C21 O1 Cu01 -174.89(14)
C22 C21 O1 Cu01 4.3(3)
O4 C23 O3 Cu01 -5.5(2)
C24 C23 O3 Cu01 174.68(14)
C23 O3 Cu01 N2 0.1(2)
C23 O3 Cu01 N3 -77.81(13)
C23 O3 Cu01 N4 87.52(13)
C23 O3 Cu01 O1 -174.94(12)
C10 N2 Cu01 O3 93.5(2)
C6 N2 Cu01 O3 -83.0(2)
C10 N2 Cu01 N3 175.07(17)
C6 N2 Cu01 N3 -1.40(15)
C10 N2 Cu01 N4 1.50(15)
C6 N2 Cu01 N4 -174.97(16)
C10 N2 Cu01 O1 -91.35(16)
C6 N2 Cu01 O1 92.18(16)
C16 N3 Cu01 O3 -22.96(19)
C20 N3 Cu01 O3 156.62(15)
C16 N3 Cu01 N2 -178.43(19)
C20 N3 Cu01 N2 1.15(15)
C16 N3 Cu01 N4 -161.35(18)
C20 N3 Cu01 N4 18.2(3)
C16 N3 Cu01 O1 83.49(19)
C20 N3 Cu01 O1 -96.93(15)
C15 N4 Cu01 O3 26.42(18)
C11 N4 Cu01 O3 -158.37(14)
C15 N4 Cu01 N2 -178.65(19)
C11 N4 Cu01 N2 -3.44(14)
C15 N4 Cu01 N3 164.29(19)
C11 N4 Cu01 N3 -20.5(3)
C15 N4 Cu01 O1 -80.41(18)
C11 N4 Cu01 O1 94.80(14)
C21 O1 Cu01 O3 -27.5(2)
C21 O1 Cu01 N2 154.61(19)
C21 O1 Cu01 N3 -125.45(19)
C21 O1 Cu01 N4 74.45(19)
